data_4347053
loop_
_publ_author_name
'\<Sembera, Filip'
'Plutnar, Jan'
'Higelin, Alexander'
'Janou\<sek, Zbyn\<ek'
'C\'isa\<rov\'a, Ivana'
'Michl, Josef'

_publ_section_title
;
 Metal Complexes with Very Large Dipole Moments: the Anionic Carborane
 Nitriles 12-NC-CB11X11(-) (X = H, F, CH3) as Ligands on Pt(II) and
 Pd(II).
;
_journal_issue 8
_journal_name_full 'Inorganic chemistry'
_journal_page_first 3797
_journal_page_last 3806
_journal_paper_doi 10.1021/acs.inorgchem.5b02678
_journal_volume 55
_journal_year 2016
_chemical_compound_source 'synthesized by the authors'
_chemical_formula_moiety 'C16 H52 B22 N2 P2 Pd'
_chemical_formula_sum 'C16 H52 B22 N2 P2 Pd'
_chemical_formula_weight 678.76
_chemical_name_systematic
; 
 The contribution of THF was removed from diffraction pattern due its disorder. 
;
_space_group_IT_number 12
_space_group_name_Hall '-C 2y'
_space_group_name_H-M_alt 'C 1 2/m 1'
_symmetry_cell_setting monoclinic
_symmetry_space_group_name_Hall '-C 2y'
_symmetry_space_group_name_H-M 'C 1 2/m 1'
_atom_sites_solution_hydrogens difmap
_atom_sites_solution_primary direct
_atom_sites_solution_secondary difmap
_audit_creation_method SHELXL-97
_cell_angle_alpha 90.00
_cell_angle_beta 112.493(2)
_cell_angle_gamma 90.00
_cell_formula_units_Z 4
_cell_length_a 16.8903(7)
_cell_length_b 16.0202(6)
_cell_length_c 17.4942(6)
_cell_measurement_reflns_used 4040
_cell_measurement_temperature 200(2)
_cell_measurement_theta_max 26.9358
_cell_measurement_theta_min 2.483
_cell_volume 4373.6(3)
_computing_cell_refinement 'SAINT V8.27B (Bruker AXS Inc., 2012)'
_computing_data_collection 'Bruker Instrument Service v2012.12.0.3'
_computing_data_reduction 'SAINT V8.27B (Bruker AXS Inc., 2012)'
_computing_structure_refinement 'SHELXL-97 (Sheldrick, 2008)'
_computing_structure_solution 'SHELXS-97 (Sheldrick, 2008 )'
_diffrn_ambient_temperature 200(2)
_diffrn_measured_fraction_theta_full 0.999
_diffrn_measured_fraction_theta_max 0.999
_diffrn_measurement_device_type 'Bruker APEX-II CCD'
_diffrn_measurement_method '\f and \w scans'
_diffrn_radiation_monochromator graphite
_diffrn_radiation_source 'fine-focus sealed tube'
_diffrn_radiation_type MoK\a
_diffrn_radiation_wavelength 0.71073
_diffrn_reflns_av_R_equivalents 0.0362
_diffrn_reflns_av_sigmaI/netI 0.0475
_diffrn_reflns_limit_h_max 17
_diffrn_reflns_limit_h_min -21
_diffrn_reflns_limit_k_max 20
_diffrn_reflns_limit_k_min -19
_diffrn_reflns_limit_l_max 22
_diffrn_reflns_limit_l_min -22
_diffrn_reflns_number 15345
_diffrn_reflns_theta_full 27.50
_diffrn_reflns_theta_max 27.50
_diffrn_reflns_theta_min 1.82
_exptl_absorpt_coefficient_mu 0.510
_exptl_absorpt_correction_T_max 0.88
_exptl_absorpt_correction_T_min 0.79
_exptl_absorpt_correction_type numerical
_exptl_absorpt_process_details 'SADABS V2012/1 (Bruker AXS Inc.)'
_exptl_crystal_colour colourless
_exptl_crystal_density_diffrn 1.031
_exptl_crystal_density_method 'not measured'
_exptl_crystal_description prism
_exptl_crystal_F_000 1392
_exptl_crystal_size_max 0.28
_exptl_crystal_size_mid 0.13
_exptl_crystal_size_min 0.13
_refine_diff_density_max 0.376
_refine_diff_density_min -0.356
_refine_diff_density_rms 0.058
_refine_ls_extinction_method none
_refine_ls_goodness_of_fit_ref 0.989
_refine_ls_hydrogen_treatment constr
_refine_ls_matrix_type full
_refine_ls_number_parameters 217
_refine_ls_number_reflns 5199
_refine_ls_number_restraints 0
_refine_ls_restrained_S_all 0.989
_refine_ls_R_factor_all 0.0440
_refine_ls_R_factor_gt 0.0315
_refine_ls_shift/su_max 0.001
_refine_ls_shift/su_mean 0.000
_refine_ls_structure_factor_coef Fsqd
_refine_ls_weighting_details 'calc w=1/[\s^2^(Fo^2^)+(0.0324P)^2^+0.0000P] where P=(Fo^2^+2Fc^2^)/3'
_refine_ls_weighting_scheme calc
_refine_ls_wR_factor_gt 0.0669
_refine_ls_wR_factor_ref 0.0703
_reflns_number_gt 4137
_reflns_number_total 5199
_reflns_threshold_expression I>2\s(I)
_cod_data_source_file ic5b02678_si_006.cif
_cod_data_source_block fs476_200k_plutnar_sqd
_cod_original_sg_symbol_H-M 'C 2/m'
_cod_database_code 4347053

loop_
_symmetry_equiv_pos_as_xyz
'x, y, z'
'-x, y, -z'
'x+1/2, y+1/2, z'
'-x+1/2, y+1/2, -z'
'-x, -y, -z'
'x, -y, z'
'-x+1/2, -y+1/2, -z'
'x+1/2, -y+1/2, z'

loop_
_atom_site_label
_atom_site_type_symbol
_atom_site_fract_x
_atom_site_fract_y
_atom_site_fract_z
_atom_site_U_iso_or_equiv
_atom_site_adp_type
_atom_site_occupancy
_atom_site_symmetry_multiplicity
_atom_site_calc_flag
_atom_site_refinement_flags
Pd1 Pd 0.267788(14) 0.5000 0.238050(11) 0.02277(7) Uani 1 2 d S
P1 P 0.26420(3) 0.35337(3) 0.23620(3) 0.02629(12) Uani 1 1 d .
N1A N 0.31702(15) 0.5000 0.35999(13) 0.0260(5) Uani 1 2 d S
C1A C 0.39572(19) 0.5000 0.71547(17) 0.0388(8) Uani 1 2 d S
H1A H 0.4079 0.5000 0.7700 0.047 Uiso 1 2 d SR
B2A B 0.31048(17) 0.44473(17) 0.65139(14) 0.0398(6) Uani 1 1 d .
H2A H 0.2648 0.4084 0.6710 0.048 Uiso 1 1 calc R
B3A B 0.41739(17) 0.41006(16) 0.67580(14) 0.0367(6) Uani 1 1 d .
H3A H 0.4419 0.3510 0.7113 0.044 Uiso 1 1 calc R
B4A B 0.4834(2) 0.5000 0.6909(2) 0.0342(8) Uani 1 2 d S
H4A H 0.5514 0.5000 0.7365 0.041 Uiso 1 2 calc SR
B7A B 0.2756(2) 0.5000 0.5569(2) 0.0336(8) Uani 1 2 d S
H7A H 0.2071 0.5000 0.5125 0.040 Uiso 1 2 calc SR
B8A B 0.34292(16) 0.40931(15) 0.57209(14) 0.0321(5) Uani 1 1 d .
H8A H 0.3183 0.3498 0.5375 0.039 Uiso 1 1 calc R
B9A B 0.45128(15) 0.44388(14) 0.59664(13) 0.0289(5) Uani 1 1 d .
H9A H 0.4976 0.4072 0.5782 0.035 Uiso 1 1 calc R
B12A B 0.3640(2) 0.5000 0.52532(17) 0.0261(7) Uani 1 2 d S
N1B N 0.21915(16) 0.5000 0.11638(13) 0.0309(5) Uani 1 2 d S
C1B C 0.05233(19) 0.5000 -0.24551(16) 0.0353(7) Uani 1 2 d S
H1B H 0.0299 0.5000 -0.3020 0.042 Uiso 1 2 d SR
B2B B 0.14464(16) 0.44468(15) -0.20349(14) 0.0366(6) Uani 1 1 d .
H2B H 0.1753 0.4082 -0.2395 0.044 Uiso 1 1 calc R
B3B B 0.04921(16) 0.41013(16) -0.19525(14) 0.0365(6) Uani 1 1 d .
H3B H 0.0170 0.3510 -0.2257 0.044 Uiso 1 1 calc R
B4B B -0.0107(2) 0.5000 -0.1898(2) 0.0355(8) Uani 1 2 d S
H4B H -0.0825 0.5000 -0.2165 0.043 Uiso 1 2 calc SR
B6B B 0.2059(2) 0.5000 -0.11332(19) 0.0326(8) Uani 1 2 d S
H6B H 0.2777 0.5000 -0.0880 0.039 Uiso 1 2 calc SR
B7B B 0.14609(16) 0.40940(14) -0.10741(14) 0.0318(5) Uani 1 1 d .
H7B H 0.1786 0.3501 -0.0779 0.038 Uiso 1 1 calc R
B9B B 0.04876(16) 0.44380(15) -0.09880(14) 0.0334(6) Uani 1 1 d .
H9B H 0.0171 0.4069 -0.0640 0.040 Uiso 1 1 calc R
B12B B 0.1448(2) 0.5000 -0.04982(18) 0.0277(7) Uani 1 2 d S
C2B C 0.18833(19) 0.5000 0.04551(16) 0.0293(6) Uani 1 2 d S
C2A C 0.34067(18) 0.5000 0.43007(16) 0.0255(6) Uani 1 2 d S
C3 C 0.26491(14) 0.30607(13) 0.33090(12) 0.0362(5) Uani 1 1 d .
H3C H 0.2681 0.2447 0.3262 0.043 Uiso 1 1 calc R
H3D H 0.3172 0.3244 0.3775 0.043 Uiso 1 1 calc R
C4 C 0.18732(15) 0.32712(15) 0.35124(14) 0.0490(6) Uani 1 1 d .
H4C H 0.1815 0.3879 0.3530 0.073 Uiso 1 1 calc R
H4D H 0.1948 0.3033 0.4052 0.073 Uiso 1 1 calc R
H4E H 0.1357 0.3037 0.3086 0.073 Uiso 1 1 calc R
C5 C 0.35460(14) 0.30707(13) 0.22091(13) 0.0380(5) Uani 1 1 d .
H5A H 0.4074 0.3215 0.2688 0.046 Uiso 1 1 calc R
H5B H 0.3483 0.2456 0.2202 0.046 Uiso 1 1 calc R
C6 C 0.36571(16) 0.33376(15) 0.14212(14) 0.0519(6) Uani 1 1 d .
H6A H 0.3145 0.3185 0.0940 0.078 Uiso 1 1 calc R
H6C H 0.4158 0.3057 0.1388 0.078 Uiso 1 1 calc R
H6D H 0.3740 0.3943 0.1428 0.078 Uiso 1 1 calc R
C7 C 0.16805(13) 0.31596(13) 0.15306(12) 0.0361(5) Uani 1 1 d .
H7C H 0.1177 0.3412 0.1600 0.043 Uiso 1 1 calc R
H7D H 0.1688 0.3364 0.0999 0.043 Uiso 1 1 calc R
C8 C 0.15603(16) 0.22171(14) 0.14720(14) 0.0509(6) Uani 1 1 d .
H8B H 0.2038 0.1959 0.1372 0.076 Uiso 1 1 calc R
H8C H 0.1020 0.2082 0.1015 0.076 Uiso 1 1 calc R
H8D H 0.1545 0.2004 0.1991 0.076 Uiso 1 1 calc R

loop_
_atom_site_aniso_label
_atom_site_aniso_U_11
_atom_site_aniso_U_22
_atom_site_aniso_U_33
_atom_site_aniso_U_23
_atom_site_aniso_U_13
_atom_site_aniso_U_12
Pd1 0.03200(13) 0.01725(11) 0.01723(10) 0.000 0.00739(9) 0.000
P1 0.0298(3) 0.0183(2) 0.0277(2) 0.0002(2) 0.0076(2) -0.0008(2)
N1A 0.0325(13) 0.0220(12) 0.0235(12) 0.000 0.0106(10) 0.000
C1A 0.0394(18) 0.057(2) 0.0229(14) 0.000 0.0151(14) 0.000
B2A 0.0376(15) 0.0550(17) 0.0325(13) 0.0035(11) 0.0199(12) -0.0031(13)
B3A 0.0418(15) 0.0407(14) 0.0270(12) 0.0089(10) 0.0124(11) -0.0004(12)
B4A 0.0306(19) 0.042(2) 0.0279(17) 0.000 0.0085(15) 0.000
B7A 0.0311(19) 0.041(2) 0.0301(17) 0.000 0.0131(15) 0.000
B8A 0.0360(14) 0.0320(13) 0.0290(12) 0.0033(10) 0.0132(11) -0.0029(11)
B9A 0.0313(13) 0.0318(12) 0.0248(11) 0.0022(9) 0.0121(10) 0.0027(11)
B12A 0.0324(18) 0.0263(16) 0.0186(14) 0.000 0.0088(14) 0.000
N1B 0.0459(16) 0.0207(12) 0.0228(12) 0.000 0.0094(11) 0.000
C1B 0.0378(18) 0.0495(19) 0.0167(13) 0.000 0.0083(13) 0.000
B2B 0.0404(15) 0.0434(15) 0.0286(12) -0.0036(10) 0.0160(11) 0.0051(12)
B3B 0.0404(15) 0.0388(14) 0.0270(12) -0.0064(10) 0.0091(11) -0.0107(12)
B4B 0.0270(18) 0.048(2) 0.0312(17) 0.000 0.0109(15) 0.000
B6B 0.0257(18) 0.039(2) 0.0311(17) 0.000 0.0083(15) 0.000
B7B 0.0393(14) 0.0269(12) 0.0266(11) -0.0036(9) 0.0096(11) 0.0031(11)
B9B 0.0362(14) 0.0393(14) 0.0271(11) -0.0012(10) 0.0146(11) -0.0077(12)
B12B 0.0360(19) 0.0265(16) 0.0200(14) 0.000 0.0103(14) 0.000
C2B 0.0403(18) 0.0179(13) 0.0278(15) 0.000 0.0109(13) 0.000
C2A 0.0300(16) 0.0207(14) 0.0266(14) 0.000 0.0116(13) 0.000
C3 0.0453(14) 0.0239(11) 0.0328(11) 0.0065(9) 0.0074(10) -0.0029(10)
C4 0.0531(16) 0.0534(15) 0.0458(13) 0.0048(11) 0.0249(12) -0.0136(13)
C5 0.0348(13) 0.0278(11) 0.0500(13) -0.0056(10) 0.0146(11) 0.0004(10)
C6 0.0584(17) 0.0463(14) 0.0616(16) -0.0120(12) 0.0347(14) -0.0046(13)
C7 0.0316(12) 0.0334(12) 0.0366(11) -0.0026(9) 0.0055(10) -0.0045(10)
C8 0.0499(15) 0.0352(13) 0.0555(15) -0.0085(11) 0.0068(12) -0.0147(12)

loop_
_atom_type_symbol
_atom_type_description
_atom_type_scat_dispersion_real
_atom_type_scat_dispersion_imag
_atom_type_scat_source
C C 0.0033 0.0016 'International Tables Vol C Tables 4.2.6.8 and 6.1.1.4'
H H 0.0000 0.0000 'International Tables Vol C Tables 4.2.6.8 and 6.1.1.4'
N N 0.0061 0.0033 'International Tables Vol C Tables 4.2.6.8 and 6.1.1.4'
B B 0.0013 0.0007 'International Tables Vol C Tables 4.2.6.8 and 6.1.1.4'
P P 0.1023 0.0942 'International Tables Vol C Tables 4.2.6.8 and 6.1.1.4'
Pd Pd -0.9988 1.0072 'International Tables Vol C Tables 4.2.6.8 and 6.1.1.4'

loop_
_geom_angle_atom_site_label_1
_geom_angle_atom_site_label_2
_geom_angle_atom_site_label_3
_geom_angle
_geom_angle_site_symmetry_1
_geom_angle_site_symmetry_3
N1B Pd1 N1A 179.76(9) . .
N1B Pd1 P1 89.268(13) . .
N1A Pd1 P1 90.737(13) . .
N1B Pd1 P1 89.269(13) . 6_565
N1A Pd1 P1 90.736(13) . 6_565
P1 Pd1 P1 177.23(3) . 6_565
C5 P1 C3 104.62(10) . .
C5 P1 C7 107.04(10) . .
C3 P1 C7 106.52(10) . .
C5 P1 Pd1 113.17(7) . .
C3 P1 Pd1 114.40(7) . .
C7 P1 Pd1 110.55(7) . .
C2A N1A Pd1 176.0(2) . .
B4A C1A B2A 115.85(18) . 6_565
B4A C1A B2A 115.85(18) . .
B2A C1A B2A 62.9(2) 6_565 .
B4A C1A B3A 63.27(12) . .
B2A C1A B3A 115.7(2) 6_565 .
B2A C1A B3A 63.16(14) . .
B4A C1A B3A 63.26(12) . 6_565
B2A C1A B3A 63.16(14) 6_565 6_565
B2A C1A B3A 115.70(19) . 6_565
B3A C1A B3A 116.0(2) . 6_565
B4A C1A H1A 113.8 . .
B2A C1A H1A 119.7 6_565 .
B2A C1A H1A 119.7 . .
B3A C1A H1A 115.9 . .
B3A C1A H1A 115.9 6_565 .
C1A B2A B7A 104.57(18) . .
C1A B2A B8A 104.27(18) . .
B7A B2A B8A 61.25(13) . .
C1A B2A B2A 58.54(11) . 6_565
B7A B2A B2A 59.91(10) . 6_565
B8A B2A B2A 108.72(11) . 6_565
C1A B2A B3A 58.48(14) . .
B7A B2A B3A 109.01(17) . .
B8A B2A B3A 59.82(13) . .
B2A B2A B3A 108.20(12) 6_565 .
C1A B2A H2A 125.3 . .
B7A B2A H2A 121.7 . .
B8A B2A H2A 122.0 . .
B2A B2A H2A 121.3 6_565 .
B3A B2A H2A 121.3 . .
C1A B3A B8A 104.18(19) . .
C1A B3A B9A 104.14(17) . .
B8A B3A B9A 61.08(13) . .
C1A B3A B2A 58.36(16) . .
B8A B3A B2A 59.82(13) . .
B9A B3A B2A 108.57(17) . .
C1A B3A B4A 58.21(15) . .
B8A B3A B4A 108.51(18) . .
B9A B3A B4A 59.82(14) . .
B2A B3A B4A 107.71(19) . .
C1A B3A H3A 125.5 . .
B8A B3A H3A 122.0 . .
B9A B3A H3A 122.0 . .
B2A B3A H3A 121.5 . .
B4A B3A H3A 121.6 . .
C1A B4A B9A 104.5(2) . 6_565
C1A B4A B9A 104.5(2) . .
B9A B4A B9A 61.00(18) 6_565 .
C1A B4A B3A 58.52(13) . 6_565
B9A B4A B3A 59.94(12) 6_565 6_565
B9A B4A B3A 108.7(2) . 6_565
C1A B4A B3A 58.52(13) . .
B9A B4A B3A 108.7(2) 6_565 .
B9A B4A B3A 59.94(12) . .
B3A B4A B3A 108.2(3) 6_565 .
C1A B4A H4A 125.3 . .
B9A B4A H4A 121.9 6_565 .
B9A B4A H4A 121.9 . .
B3A B4A H4A 121.3 6_565 .
B3A B4A H4A 121.3 . .
B2A B7A B2A 60.2(2) . 6_565
B2A B7A B12A 105.8(2) . .
B2A B7A B12A 105.8(2) 6_565 .
B2A B7A B8A 59.45(13) . .
B2A B7A B8A 107.5(2) 6_565 .
B12A B7A B8A 59.24(12) . .
B2A B7A B8A 107.5(2) . 6_565
B2A B7A B8A 59.45(13) 6_565 6_565
B12A B7A B8A 59.24(12) . 6_565
B8A B7A B8A 107.6(2) . 6_565
B2A B7A H7A 122.3 . .
B2A B7A H7A 122.3 6_565 .
B12A B7A H7A 123.5 . .
B8A B7A H7A 121.9 . .
B8A B7A H7A 121.9 6_565 .
B3A B8A B2A 60.35(14) . .
B3A B8A B12A 106.19(18) . .
B2A B8A B12A 106.07(17) . .
B3A B8A B9A 59.60(13) . .
B2A B8A B9A 107.82(17) . .
B12A B8A B9A 59.43(15) . .
B3A B8A B7A 107.88(18) . .
B2A B8A B7A 59.30(15) . .
B12A B8A B7A 59.76(15) . .
B9A B8A B7A 108.28(17) . .
B3A B8A H8A 122.1 . .
B2A B8A H8A 122.3 . .
B12A B8A H8A 123.2 . .
B9A B8A H8A 121.6 . .
B7A B8A H8A 121.6 . .
B12A B9A B4A 105.94(16) . .
B12A B9A B3A 105.97(17) . .
B4A B9A B3A 60.24(13) . .
B12A B9A B9A 59.46(9) . 6_565
B4A B9A B9A 59.50(9) . 6_565
B3A B9A B9A 107.79(11) . 6_565
B12A B9A B8A 59.42(13) . .
B4A B9A B8A 107.45(17) . .
B3A B9A B8A 59.32(13) . .
B9A B9A B8A 107.92(10) 6_565 .
B12A B9A H9A 123.3 . .
B4A B9A H9A 122.3 . .
B3A B9A H9A 122.3 . .
B9A B9A H9A 121.7 6_565 .
B8A B9A H9A 121.9 . .
C2A B12A B8A 118.76(14) . .
C2A B12A B8A 118.76(13) . 6_565
B8A B12A B8A 110.4(2) . 6_565
C2A B12A B9A 123.74(18) . .
B8A B12A B9A 61.15(12) . .
B8A B12A B9A 110.61(18) 6_565 .
C2A B12A B9A 123.74(18) . 6_565
B8A B12A B9A 110.61(18) . 6_565
B8A B12A B9A 61.14(12) 6_565 6_565
B9A B12A B9A 61.08(18) . 6_565
C2A B12A B7A 115.7(2) . .
B8A B12A B7A 60.99(12) . .
B8A B12A B7A 61.00(12) 6_565 .
B9A B12A B7A 110.66(17) . .
B9A B12A B7A 110.66(17) 6_565 .
C2B N1B Pd1 177.9(2) . .
B4B C1B B2B 115.20(17) . .
B4B C1B B2B 115.20(17) . 6_565
B2B C1B B2B 63.0(2) . 6_565
B4B C1B B3B 63.38(12) . .
B2B C1B B3B 62.51(13) . .
B2B C1B B3B 115.08(19) 6_565 .
B4B C1B B3B 63.38(12) . 6_565
B2B C1B B3B 115.07(19) . 6_565
B2B C1B B3B 62.50(13) 6_565 6_565
B3B C1B B3B 115.9(2) . 6_565
B4B C1B H1B 122.1 . .
B2B C1B H1B 113.6 . .
B2B C1B H1B 113.6 6_565 .
B3B C1B H1B 118.6 . .
B3B C1B H1B 118.6 6_565 .
C1B B2B B6B 104.68(17) . .
C1B B2B B3B 58.78(13) . .
B6B B2B B3B 109.15(17) . .
C1B B2B B7B 104.81(16) . .
B6B B2B B7B 61.21(13) . .
B3B B2B B7B 60.08(13) . .
C1B B2B B2B 58.52(10) . 6_565
B6B B2B B2B 59.76(10) . 6_565
B3B B2B B2B 108.32(11) . 6_565
B7B B2B B2B 108.69(11) . 6_565
C1B B2B H2B 125.1 . .
B6B B2B H2B 121.8 . .
B3B B2B H2B 121.0 . .
B7B B2B H2B 121.8 . .
B2B B2B H2B 121.5 6_565 .
C1B B3B B2B 58.71(15) . .
C1B B3B B7B 104.73(18) . .
B2B B3B B7B 60.04(13) . .
C1B B3B B9B 104.29(17) . .
B2B B3B B9B 108.62(17) . .
B7B B3B B9B 60.92(13) . .
C1B B3B B4B 58.25(14) . .
B2B B3B B4B 107.84(18) . .
B7B B3B B4B 108.35(18) . .
B9B B3B B4B 59.65(15) . .
C1B B3B H3B 125.2 . .
B2B B3B H3B 121.3 . .
B7B B3B H3B 121.9 . .
B9B B3B H3B 122.1 . .
B4B B3B H3B 121.7 . .
C1B B4B B9B 104.6(2) . .
C1B B4B B9B 104.6(2) . 6_565
B9B B4B B9B 61.17(19) . 6_565
C1B B4B B3B 58.37(12) . .
B9B B4B B3B 59.93(12) . .
B9B B4B B3B 108.7(2) 6_565 .
C1B B4B B3B 58.37(12) . 6_565
B9B B4B B3B 108.7(2) . 6_565
B9B B4B B3B 59.93(12) 6_565 6_565
B3B B4B B3B 107.7(2) . 6_565
C1B B4B H4B 125.2 . .
B9B B4B H4B 121.8 . .
B9B B4B H4B 121.8 6_565 .
B3B B4B H4B 121.6 . .
B3B B4B H4B 121.6 6_565 .
B2B B6B B2B 60.5(2) . 6_565
B2B B6B B12B 106.0(2) . .
B2B B6B B12B 106.0(2) 6_565 .
B2B B6B B7B 59.53(12) . .
B2B B6B B7B 107.9(2) 6_565 .
B12B B6B B7B 59.38(12) . .
B2B B6B B7B 107.9(2) . 6_565
B2B B6B B7B 59.53(12) 6_565 6_565
B12B B6B B7B 59.38(12) . 6_565
B7B B6B B7B 108.0(2) . 6_565
B2B B6B H6B 122.1 . .
B2B B6B H6B 122.1 6_565 .
B12B B6B H6B 123.4 . .
B7B B6B H6B 121.7 . .
B7B B6B H6B 121.7 6_565 .
B2B B7B B3B 59.88(13) . .
B2B B7B B12B 106.30(16) . .
B3B B7B B12B 106.28(18) . .
B2B B7B B9B 107.60(17) . .
B3B B7B B9B 59.80(13) . .
B12B B7B B9B 59.28(15) . .
B2B B7B B6B 59.26(15) . .
B3B B7B B6B 107.43(18) . .
B12B B7B B6B 60.01(14) . .
B9B B7B B6B 108.11(17) . .
B2B B7B H7B 122.4 . .
B3B B7B H7B 122.3 . .
B12B B7B H7B 122.9 . .
B9B B7B H7B 121.7 . .
B6B B7B H7B 121.7 . .
B12B B9B B4B 106.09(16) . .
B12B B9B B3B 106.23(17) . .
B4B B9B B3B 60.42(13) . .
B12B B9B B7B 59.73(13) . .
B4B B9B B7B 107.67(17) . .
B3B B9B B7B 59.29(13) . .
B12B B9B B9B 59.30(10) . 6_565
B4B B9B B9B 59.41(10) . 6_565
B3B B9B B9B 107.70(11) . 6_565
B7B B9B B9B 107.89(11) . 6_565
B12B B9B H9B 123.1 . .
B4B B9B H9B 122.2 . .
B3B B9B H9B 122.2 . .
B7B B9B H9B 121.8 . .
B9B B9B H9B 121.9 6_565 .
C2B B12B B9B 119.63(18) . 6_565
C2B B12B B9B 119.63(18) . .
B9B B12B B9B 61.39(19) 6_565 .
C2B B12B B7B 120.64(13) . .
B9B B12B B7B 110.57(19) 6_565 .
B9B B12B B7B 60.99(13) . .
C2B B12B B7B 120.64(13) . 6_565
B9B B12B B7B 60.99(13) 6_565 6_565
B9B B12B B7B 110.57(19) . 6_565
B7B B12B B7B 110.0(2) . 6_565
C2B B12B B6B 121.5(3) . .
B9B B12B B6B 109.97(18) 6_565 .
B9B B12B B6B 109.97(18) . .
B7B B12B B6B 60.62(12) . .
B7B B12B B6B 60.62(12) 6_565 .
N1B C2B B12B 178.7(3) . .
N1A C2A B12A 174.5(3) . .
C4 C3 P1 114.51(15) . .
C4 C3 H3C 108.6 . .
P1 C3 H3C 108.6 . .
C4 C3 H3D 108.6 . .
P1 C3 H3D 108.6 . .
H3C C3 H3D 107.6 . .
C3 C4 H4C 109.5 . .
C3 C4 H4D 109.5 . .
H4C C4 H4D 109.5 . .
C3 C4 H4E 109.5 . .
H4C C4 H4E 109.5 . .
H4D C4 H4E 109.5 . .
C6 C5 P1 115.01(16) . .
C6 C5 H5A 108.5 . .
P1 C5 H5A 108.5 . .
C6 C5 H5B 108.5 . .
P1 C5 H5B 108.5 . .
H5A C5 H5B 107.5 . .
C5 C6 H6A 109.5 . .
C5 C6 H6C 109.5 . .
H6A C6 H6C 109.5 . .
C5 C6 H6D 109.5 . .
H6A C6 H6D 109.5 . .
H6C C6 H6D 109.5 . .
C8 C7 P1 115.87(15) . .
C8 C7 H7C 108.3 . .
P1 C7 H7C 108.3 . .
C8 C7 H7D 108.3 . .
P1 C7 H7D 108.3 . .
H7C C7 H7D 107.4 . .
C7 C8 H8B 109.5 . .
C7 C8 H8C 109.5 . .
H8B C8 H8C 109.5 . .
C7 C8 H8D 109.5 . .
H8B C8 H8D 109.5 . .
H8C C8 H8D 109.5 . .

loop_
_geom_bond_atom_site_label_1
_geom_bond_atom_site_label_2
_geom_bond_distance
_geom_bond_site_symmetry_2
Pd1 N1B 1.967(2) .
Pd1 N1A 1.971(2) .
Pd1 P1 2.3498(5) .
Pd1 P1 2.3499(5) 6_565
P1 C5 1.807(2) .
P1 C3 1.8176(19) .
P1 C7 1.818(2) .
N1A C2A 1.135(3) .
C1A B4A 1.693(4) .
C1A B2A 1.697(4) 6_565
C1A B2A 1.697(4) .
C1A B3A 1.699(3) .
C1A B3A 1.699(3) 6_565
C1A H1A 0.8962 .
B2A B7A 1.766(4) .
B2A B8A 1.769(3) .
B2A B2A 1.771(5) 6_565
B2A B3A 1.778(4) .
B2A H2A 1.1200 .
B3A B8A 1.769(3) .
B3A B9A 1.774(3) .
B3A B4A 1.779(3) .
B3A H3A 1.1200 .
B4A B9A 1.771(3) 6_565
B4A B9A 1.771(3) .
B4A B3A 1.779(3) 6_565
B4A H4A 1.1200 .
B7A B2A 1.766(4) 6_565
B7A B12A 1.779(4) .
B7A B8A 1.801(3) .
B7A B8A 1.801(3) 6_565
B7A H7A 1.1200 .
B8A B12A 1.769(3) .
B8A B9A 1.800(3) .
B8A H8A 1.1200 .
B9A B12A 1.769(4) .
B9A B9A 1.798(4) 6_565
B9A H9A 1.1200 .
B12A C2A 1.559(4) .
B12A B8A 1.769(3) 6_565
B12A B9A 1.769(4) 6_565
N1B C2B 1.146(3) .
C1B B4B 1.696(4) .
C1B B2B 1.697(3) .
C1B B2B 1.697(3) 6_565
C1B B3B 1.698(3) .
C1B B3B 1.698(3) 6_565
C1B H1B 0.9139 .
B2B B6B 1.760(4) .
B2B B3B 1.762(3) .
B2B B7B 1.764(3) .
B2B B2B 1.772(5) 6_565
B2B H2B 1.1200 .
B3B B7B 1.765(3) .
B3B B9B 1.774(3) .
B3B B4B 1.783(3) .
B3B H3B 1.1200 .
B4B B9B 1.769(4) .
B4B B9B 1.769(4) 6_565
B4B B3B 1.783(3) 6_565
B4B H4B 1.1200 .
B6B B2B 1.760(4) 6_565
B6B B12B 1.783(4) .
B6B B7B 1.794(3) .
B6B B7B 1.794(3) 6_565
B6B H6B 1.1200 .
B7B B12B 1.772(3) .
B7B B9B 1.794(3) .
B7B H7B 1.1200 .
B9B B12B 1.764(4) .
B9B B9B 1.801(5) 6_565
B9B H9B 1.1200 .
B12B C2B 1.544(4) .
B12B B9B 1.764(4) 6_565
B12B B7B 1.772(3) 6_565
C3 C4 1.521(3) .
C3 H3C 0.9900 .
C3 H3D 0.9900 .
C4 H4C 0.9800 .
C4 H4D 0.9800 .
C4 H4E 0.9800 .
C5 C6 1.522(3) .
C5 H5A 0.9900 .
C5 H5B 0.9900 .
C6 H6A 0.9800 .
C6 H6C 0.9800 .
C6 H6D 0.9800 .
C7 C8 1.522(3) .
C7 H7C 0.9900 .
C7 H7D 0.9900 .
C8 H8B 0.9800 .
C8 H8C 0.9800 .
C8 H8D 0.9800 .

loop_
_platon_squeeze_void_nr
_platon_squeeze_void_average_x
_platon_squeeze_void_average_y
_platon_squeeze_void_average_z
_platon_squeeze_void_volume
_platon_squeeze_void_count_electrons
_platon_squeeze_void_content
1 -0.000 -0.000 -0.000 139 43 ' '
2 0.500 -0.000 0.500 340 85 ' '
3 -0.000 0.500 0.500 340 85 ' '
4 0.452 0.238 0.036 7 0 ' '
5 0.548 0.238 0.964 7 0 ' '
6 0.048 0.265 0.964 7 0 ' '
7 0.952 0.265 0.036 7 0 ' '
8 0.500 0.501 -0.000 138 43 ' '
9 0.048 0.734 0.964 6 0 ' '
10 0.952 0.734 0.036 6 0 ' '
11 0.452 0.765 0.036 7 0 ' '
12 0.548 0.765 0.964 7 0 ' '
